data_7153002
loop_
_publ_author_name
'Jennings, W. Brian'
'O'Connell, Niamh'
'Malone, John F.'
'Boyd, Derek R.'

_publ_section_title
;
 An evaluation of substituent effects on aromatic edge-to-face
 interactions and CF-\p versus CH-\p interactions using an imino torsion
 balance model.
;
_journal_issue 32
_journal_name_full 'Organic &amp; biomolecular chemistry'
_journal_page_first 5278
_journal_page_last 5291
_journal_paper_doi 10.1039/c3ob40535d
_journal_volume 11
_journal_year 2013
_chemical_formula_moiety 'C25 H26 F N'
_chemical_formula_sum 'C25 H26 F N'
_chemical_formula_weight 359.47
_chemical_name_systematic
;
?
;
_space_group_IT_number 14
_symmetry_cell_setting monoclinic
_symmetry_space_group_name_Hall '-P 2yn'
_symmetry_space_group_name_H-M 'P 1 21/n 1'
_atom_sites_solution_hydrogens difmap
_atom_sites_solution_primary direct
_atom_sites_solution_secondary difmap
_audit_creation_method SHELXL-97
_cell_angle_alpha 90.00
_cell_angle_beta 96.089(2)
_cell_angle_gamma 90.00
_cell_formula_units_Z 4
_cell_length_a 9.2834(9)
_cell_length_b 17.7729(16)
_cell_length_c 12.4895(11)
_cell_measurement_reflns_used 6583
_cell_measurement_temperature 293(2)
_cell_measurement_theta_max 25.97
_cell_measurement_theta_min 2.29
_cell_volume 2049.1(3)
_computing_cell_refinement 'Bruker SAINT'
_computing_data_collection 'Bruker SMART'
_computing_data_reduction 'Bruker SHELXTL'
_computing_molecular_graphics 'Bruker SHELXTL'
_computing_publication_material 'SHELXL-97 (Sheldrick, 1997)'
_computing_structure_refinement 'SHELXL-97 (Sheldrick, 1997)'
_computing_structure_solution 'SHELXS-97 (Sheldrick, 1990)'
_diffrn_ambient_temperature 293(2)
_diffrn_measured_fraction_theta_full 0.970
_diffrn_measured_fraction_theta_max 0.970
_diffrn_measurement_device_type 'Bruker SMART CCD area detector'
_diffrn_measurement_method 'phi and omega scan'
_diffrn_radiation_monochromator graphite
_diffrn_radiation_source 'fine-focus sealed tube'
_diffrn_radiation_type MoK\a
_diffrn_radiation_wavelength 0.71073
_diffrn_reflns_av_R_equivalents 0.0294
_diffrn_reflns_av_sigmaI/netI 0.0246
_diffrn_reflns_limit_h_max 12
_diffrn_reflns_limit_h_min -11
_diffrn_reflns_limit_k_max 23
_diffrn_reflns_limit_k_min -22
_diffrn_reflns_limit_l_max 16
_diffrn_reflns_limit_l_min -16
_diffrn_reflns_number 22802
_diffrn_reflns_theta_full 28.31
_diffrn_reflns_theta_max 28.00
_diffrn_reflns_theta_min 2.00
_exptl_absorpt_coefficient_mu 0.073
_exptl_absorpt_correction_T_max 0.9850
_exptl_absorpt_correction_T_min 0.9732
_exptl_absorpt_correction_type empirical
_exptl_absorpt_process_details 'Bruker SADABS'
_exptl_crystal_colour colourless
_exptl_crystal_density_diffrn 1.165
_exptl_crystal_density_method 'not measured'
_exptl_crystal_description 'hexagonal prisms'
_exptl_crystal_F_000 768
_exptl_crystal_size_max 0.80
_exptl_crystal_size_mid 0.30
_exptl_crystal_size_min 0.30
_refine_diff_density_max 0.180
_refine_diff_density_min -0.141
_refine_diff_density_rms 0.030
_refine_ls_extinction_method none
_refine_ls_goodness_of_fit_ref 1.036
_refine_ls_hydrogen_treatment constr
_refine_ls_matrix_type full
_refine_ls_number_parameters 247
_refine_ls_number_reflns 4730
_refine_ls_number_restraints 0
_refine_ls_restrained_S_all 1.036
_refine_ls_R_factor_all 0.0778
_refine_ls_R_factor_gt 0.0517
_refine_ls_shift/su_max 0.000
_refine_ls_shift/su_mean 0.000
_refine_ls_structure_factor_coef Fsqd
_refine_ls_weighting_details 'calc w=1/[\s^2^(Fo^2^)+(0.0532P)^2^+0.4698P] where P=(Fo^2^+2Fc^2^)/3'
_refine_ls_weighting_scheme calc
_refine_ls_wR_factor_gt 0.1213
_refine_ls_wR_factor_ref 0.1347
_reflns_number_gt 3238
_reflns_number_total 4730
_reflns_threshold_expression >2sigma(I)
_cod_data_source_file c3ob40535d.txt
_cod_data_source_block imine_2
_cod_original_sg_symbol_H-M P2(1)/n
_cod_database_code 7153002

loop_
_symmetry_equiv_pos_as_xyz
'x, y, z'
'-x+1/2, y+1/2, -z+1/2'
'-x, -y, -z'
'x-1/2, -y-1/2, z-1/2'

loop_
_atom_site_label
_atom_site_type_symbol
_atom_site_fract_x
_atom_site_fract_y
_atom_site_fract_z
_atom_site_U_iso_or_equiv
_atom_site_adp_type
_atom_site_occupancy
_atom_site_symmetry_multiplicity
_atom_site_calc_flag
_atom_site_refinement_flags
C1 C 0.72030(15) -0.91953(9) -0.62523(12) 0.0441(3) Uani 1 1 d .
C2 C 0.77190(17) -0.89111(10) -0.52591(13) 0.0537(4) Uani 1 1 d .
F1 F 0.77191(13) -0.81574(6) -0.51216(9) 0.0767(3) Uani 1 1 d .
C3 C 0.8252(2) -0.93543(14) -0.44066(15) 0.0727(6) Uani 1 1 d .
H3 H 0.8594 -0.9140 -0.3749 0.087 Uiso 1 1 calc R
C4 C 0.8270(2) -1.01187(14) -0.45442(18) 0.0781(6) Uani 1 1 d .
H4 H 0.8619 -1.0428 -0.3974 0.094 Uiso 1 1 calc R
C5 C 0.7774(2) -1.04296(11) -0.55172(18) 0.0720(6) Uani 1 1 d .
H5 H 0.7789 -1.0949 -0.5606 0.086 Uiso 1 1 calc R
C6 C 0.72516(18) -0.99724(9) -0.63690(14) 0.0557(4) Uani 1 1 d .
H6 H 0.6928 -1.0189 -0.7029 0.067 Uiso 1 1 calc R
C7 C 0.66526(15) -0.86856(8) -0.71688(11) 0.0397(3) Uani 1 1 d .
C8 C 0.50154(16) -0.85318(9) -0.73180(13) 0.0496(4) Uani 1 1 d .
C9 C 0.42107(19) -0.92700(11) -0.75959(18) 0.0729(5) Uani 1 1 d .
H9A H 0.3190 -0.9173 -0.7728 0.109 Uiso 1 1 calc R
H9B H 0.4388 -0.9615 -0.7005 0.109 Uiso 1 1 calc R
H9C H 0.4549 -0.9485 -0.8228 0.109 Uiso 1 1 calc R
C10 C 0.4538(2) -0.82259(12) -0.62629(16) 0.0704(5) Uani 1 1 d .
H10A H 0.5087 -0.7783 -0.6052 0.106 Uiso 1 1 calc R
H10B H 0.4703 -0.8601 -0.5710 0.106 Uiso 1 1 calc R
H10C H 0.3526 -0.8103 -0.6366 0.106 Uiso 1 1 calc R
C11 C 0.4638(2) -0.79637(12) -0.82173(17) 0.0717(5) Uani 1 1 d .
H11A H 0.5176 -0.7509 -0.8060 0.108 Uiso 1 1 calc R
H11B H 0.3619 -0.7856 -0.8272 0.108 Uiso 1 1 calc R
H11C H 0.4880 -0.8169 -0.8886 0.108 Uiso 1 1 calc R
N1 N 0.74572(13) -0.83845(7) -0.78073(9) 0.0424(3) Uani 1 1 d .
C12 C 0.90277(15) -0.85175(8) -0.76868(12) 0.0427(3) Uani 1 1 d .
H12 H 0.9270 -0.8868 -0.7088 0.051 Uiso 1 1 calc R
C13 C 0.97884(15) -0.77753(9) -0.74263(13) 0.0459(4) Uani 1 1 d .
C14 C 0.9777(2) -0.72013(10) -0.81779(16) 0.0661(5) Uani 1 1 d .
H14 H 0.9289 -0.7269 -0.8861 0.079 Uiso 1 1 calc R
C15 C 1.0478(2) -0.65328(11) -0.7926(2) 0.0779(6) Uani 1 1 d .
H15 H 1.0461 -0.6153 -0.8439 0.093 Uiso 1 1 calc R
C16 C 1.1205(2) -0.64231(11) -0.6922(2) 0.0778(6) Uani 1 1 d .
H16 H 1.1693 -0.5974 -0.6757 0.093 Uiso 1 1 calc R
C17 C 1.1205(2) -0.69795(11) -0.61652(19) 0.0722(6) Uani 1 1 d .
H17 H 1.1681 -0.6905 -0.5480 0.087 Uiso 1 1 calc R
C18 C 1.05008(18) -0.76521(10) -0.64147(15) 0.0572(4) Uani 1 1 d .
H18 H 1.0507 -0.8027 -0.5894 0.069 Uiso 1 1 calc R
C19 C 0.94442(18) -0.88777(9) -0.87318(13) 0.0507(4) Uani 1 1 d .
H19A H 0.9018 -0.8588 -0.9343 0.061 Uiso 1 1 calc R
H19B H 1.0489 -0.8861 -0.8732 0.061 Uiso 1 1 calc R
C20 C 0.89405(18) -0.96803(9) -0.88509(12) 0.0490(4) Uani 1 1 d .
C21 C 0.7554(2) -0.98605(11) -0.92969(14) 0.0613(5) Uani 1 1 d .
H21 H 0.6934 -0.9481 -0.9575 0.074 Uiso 1 1 calc R
C22 C 0.7085(2) -1.05972(13) -0.93326(16) 0.0773(6) Uani 1 1 d .
H22 H 0.6147 -1.0710 -0.9628 0.093 Uiso 1 1 calc R
C23 C 0.7989(3) -1.11657(12) -0.89357(18) 0.0845(7) Uani 1 1 d .
H23 H 0.7667 -1.1662 -0.8956 0.101 Uiso 1 1 calc R
C24 C 0.9375(3) -1.09948(11) -0.85086(18) 0.0799(6) Uani 1 1 d .
H24 H 1.0000 -1.1377 -0.8248 0.096 Uiso 1 1 calc R
C25 C 0.9839(2) -1.02605(10) -0.84650(14) 0.0609(5) Uani 1 1 d .
H25 H 1.0778 -1.0152 -0.8170 0.073 Uiso 1 1 calc R

loop_
_atom_site_aniso_label
_atom_site_aniso_U_11
_atom_site_aniso_U_22
_atom_site_aniso_U_33
_atom_site_aniso_U_23
_atom_site_aniso_U_13
_atom_site_aniso_U_12
C1 0.0388(8) 0.0509(9) 0.0435(8) 0.0081(6) 0.0084(6) -0.0006(6)
C2 0.0491(9) 0.0656(11) 0.0468(9) 0.0035(8) 0.0071(7) -0.0003(8)
F1 0.0890(8) 0.0755(8) 0.0635(7) -0.0138(5) -0.0025(6) -0.0070(6)
C3 0.0584(11) 0.1135(18) 0.0459(10) 0.0129(11) 0.0033(8) 0.0094(11)
C4 0.0684(12) 0.1017(17) 0.0654(13) 0.0395(12) 0.0128(10) 0.0217(11)
C5 0.0697(12) 0.0641(12) 0.0844(15) 0.0302(10) 0.0189(10) 0.0114(9)
C6 0.0567(10) 0.0525(10) 0.0591(10) 0.0116(8) 0.0118(8) 0.0012(8)
C7 0.0416(8) 0.0374(7) 0.0399(7) -0.0010(6) 0.0035(6) -0.0017(6)
C8 0.0396(8) 0.0529(9) 0.0559(9) 0.0054(7) 0.0038(7) 0.0024(7)
C9 0.0486(10) 0.0713(12) 0.0966(15) 0.0010(11) -0.0031(9) -0.0107(9)
C10 0.0551(11) 0.0816(13) 0.0772(13) -0.0007(10) 0.0191(9) 0.0130(9)
C11 0.0530(10) 0.0801(13) 0.0799(13) 0.0221(10) -0.0019(9) 0.0127(9)
N1 0.0426(7) 0.0409(7) 0.0435(7) 0.0040(5) 0.0033(5) 0.0001(5)
C12 0.0396(8) 0.0449(8) 0.0438(8) 0.0090(6) 0.0047(6) -0.0007(6)
C13 0.0384(8) 0.0457(8) 0.0548(9) 0.0016(7) 0.0104(7) -0.0001(6)
C14 0.0772(13) 0.0568(11) 0.0653(11) 0.0098(9) 0.0129(9) -0.0122(9)
C15 0.0871(15) 0.0530(11) 0.0979(16) 0.0080(11) 0.0299(13) -0.0155(10)
C16 0.0599(12) 0.0540(11) 0.1223(19) -0.0160(12) 0.0231(12) -0.0138(9)
C17 0.0551(11) 0.0654(12) 0.0933(15) -0.0206(11) -0.0055(10) 0.0000(9)
C18 0.0484(9) 0.0538(10) 0.0681(11) -0.0006(8) 0.0000(8) 0.0024(7)
C19 0.0494(9) 0.0547(9) 0.0494(9) 0.0057(7) 0.0111(7) 0.0006(7)
C20 0.0561(9) 0.0531(9) 0.0387(8) -0.0007(7) 0.0096(7) 0.0027(7)
C21 0.0631(11) 0.0686(12) 0.0507(10) -0.0019(8) -0.0010(8) -0.0027(9)
C22 0.0789(14) 0.0876(15) 0.0641(12) -0.0193(11) 0.0021(10) -0.0207(12)
C23 0.119(2) 0.0556(12) 0.0802(14) -0.0172(11) 0.0186(13) -0.0183(13)
C24 0.1037(17) 0.0526(12) 0.0830(14) -0.0058(10) 0.0077(12) 0.0099(11)
C25 0.0652(11) 0.0578(11) 0.0597(10) -0.0052(8) 0.0056(8) 0.0071(8)

loop_
_atom_type_symbol
_atom_type_description
_atom_type_scat_dispersion_real
_atom_type_scat_dispersion_imag
_atom_type_scat_source
C C 0.0033 0.0016 'International Tables Vol C Tables 4.2.6.8 and 6.1.1.4'
H H 0.0000 0.0000 'International Tables Vol C Tables 4.2.6.8 and 6.1.1.4'
N N 0.0061 0.0033 'International Tables Vol C Tables 4.2.6.8 and 6.1.1.4'
F F 0.0171 0.0103 'International Tables Vol C Tables 4.2.6.8 and 6.1.1.4'

loop_
_geom_angle_atom_site_label_1
_geom_angle_atom_site_label_2
_geom_angle_atom_site_label_3
_geom_angle
C2 C1 C6 116.54(15)
C2 C1 C7 121.43(14)
C6 C1 C7 122.02(14)
F1 C2 C3 118.37(17)
F1 C2 C1 118.27(14)
C3 C2 C1 123.36(18)
C4 C3 C2 118.67(19)
C5 C4 C3 120.28(18)
C4 C5 C6 120.15(19)
C5 C6 C1 121.00(18)
N1 C7 C1 123.86(13)
N1 C7 C8 119.35(13)
C1 C7 C8 116.79(12)
C11 C8 C9 109.40(15)
C11 C8 C10 109.49(15)
C9 C8 C10 108.67(15)
C11 C8 C7 110.78(13)
C9 C8 C7 109.13(13)
C10 C8 C7 109.33(13)
C7 N1 C12 120.82(12)
N1 C12 C13 108.47(12)
N1 C12 C19 108.41(12)
C13 C12 C19 113.00(12)
C18 C13 C14 118.16(16)
C18 C13 C12 120.12(14)
C14 C13 C12 121.71(15)
C15 C14 C13 120.77(19)
C16 C15 C14 120.4(2)
C17 C16 C15 119.49(18)
C16 C17 C18 120.3(2)
C13 C18 C17 120.86(18)
C20 C19 C12 112.02(12)
C25 C20 C21 117.97(16)
C25 C20 C19 120.26(15)
C21 C20 C19 121.69(15)
C22 C21 C20 120.65(18)
C23 C22 C21 120.5(2)
C22 C23 C24 119.3(2)
C23 C24 C25 120.2(2)
C24 C25 C20 121.35(19)

loop_
_geom_bond_atom_site_label_1
_geom_bond_atom_site_label_2
_geom_bond_distance
C1 C2 1.377(2)
C1 C6 1.390(2)
C1 C7 1.506(2)
C2 F1 1.350(2)
C2 C3 1.374(2)
C3 C4 1.370(3)
C4 C5 1.369(3)
C5 C6 1.385(2)
C7 N1 1.2674(18)
C7 C8 1.536(2)
C8 C11 1.523(2)
C8 C9 1.531(2)
C8 C10 1.534(2)
N1 C12 1.4689(18)
C12 C13 1.515(2)
C12 C19 1.539(2)
C13 C18 1.380(2)
C13 C14 1.386(2)
C14 C15 1.375(3)
C15 C16 1.374(3)
C16 C17 1.368(3)
C17 C18 1.382(2)
C19 C20 1.504(2)
C20 C25 1.381(2)
C20 C21 1.384(2)
C21 C22 1.379(3)
C22 C23 1.372(3)
C23 C24 1.373(3)
C24 C25 1.374(3)

loop_
_geom_torsion_atom_site_label_1
_geom_torsion_atom_site_label_2
_geom_torsion_atom_site_label_3
_geom_torsion_atom_site_label_4
_geom_torsion
C6 C1 C2 F1 178.57(14)
C7 C1 C2 F1 0.1(2)
C6 C1 C2 C3 -0.5(2)
C7 C1 C2 C3 -178.94(15)
F1 C2 C3 C4 -179.29(16)
C1 C2 C3 C4 -0.2(3)
C2 C3 C4 C5 0.5(3)
C3 C4 C5 C6 0.0(3)
C4 C5 C6 C1 -0.7(3)
C2 C1 C6 C5 1.0(2)
C7 C1 C6 C5 179.41(15)
C2 C1 C7 N1 85.91(19)
C6 C1 C7 N1 -92.46(19)
C2 C1 C7 C8 -94.08(17)
C6 C1 C7 C8 87.55(18)
N1 C7 C8 C11 -4.3(2)
C1 C7 C8 C11 175.73(14)
N1 C7 C8 C9 116.25(16)
C1 C7 C8 C9 -63.76(18)
N1 C7 C8 C10 -125.01(16)
C1 C7 C8 C10 54.98(18)
C1 C7 N1 C12 -0.1(2)
C8 C7 N1 C12 179.84(13)
C7 N1 C12 C13 -116.41(15)
C7 N1 C12 C19 120.53(14)
N1 C12 C13 C18 110.21(15)
C19 C12 C13 C18 -129.55(15)
N1 C12 C13 C14 -68.88(18)
C19 C12 C13 C14 51.4(2)
C18 C13 C14 C15 1.1(3)
C12 C13 C14 C15 -179.79(17)
C13 C14 C15 C16 0.0(3)
C14 C15 C16 C17 -1.2(3)
C15 C16 C17 C18 1.1(3)
C14 C13 C18 C17 -1.1(2)
C12 C13 C18 C17 179.74(15)
C16 C17 C18 C13 0.0(3)
N1 C12 C19 C20 -72.07(16)
C13 C12 C19 C20 167.66(13)
C12 C19 C20 C25 -91.61(18)
C12 C19 C20 C21 85.20(18)
C25 C20 C21 C22 1.2(3)
C19 C20 C21 C22 -175.65(16)
C20 C21 C22 C23 -0.6(3)
C21 C22 C23 C24 -0.5(3)
C22 C23 C24 C25 1.0(3)
C23 C24 C25 C20 -0.4(3)
C21 C20 C25 C24 -0.7(3)
C19 C20 C25 C24 176.22(17)
